data_4349671
loop_
_publ_author_name
'Gao, Hong-Ling'
'Wang, Ni-Ni'
'Wang, Wen-Min'
'Shen, Hai-Yun'
'Zhou, Xiao-Pu'
'Chang, Yi-Xin'
'Zhang, Ru-Xia'
'Cui, Jian-Zhong'

_publ_section_title
;
 Fine-tuning the magnetocaloric effect and SMMs behaviors of coplanar RE4
 complexes by \b-diketonate coligands
;
_journal_issue 5
_journal_name_full 'Inorganic Chemistry Frontiers'
_journal_page_first 860
_journal_paper_doi 10.1039/C7QI00034K
_journal_volume 4
_journal_year 2017
_chemical_formula_sum 'C158 H124 Ho4 N16 O16 S6'
_chemical_formula_weight 3354.80
_space_group_crystal_system triclinic
_space_group_IT_number 2
_space_group_name_Hall '-P 1'
_space_group_name_H-M_alt 'P -1'
_atom_sites_solution_hydrogens geom
_atom_sites_solution_primary direct
_atom_sites_solution_secondary difmap
_audit_creation_method SHELXL-2014/7
_audit_update_record
;
2016-05-20 deposited with the CCDC.
2017-03-03 downloaded from the CCDC.
;
_cell_angle_alpha 77.286(6)
_cell_angle_beta 70.591(5)
_cell_angle_gamma 76.910(6)
_cell_formula_units_Z 1
_cell_length_a 15.1618(9)
_cell_length_b 16.1596(9)
_cell_length_c 16.5171(11)
_cell_measurement_reflns_used 9044
_cell_measurement_temperature 113(2)
_cell_measurement_theta_max 27.5
_cell_measurement_theta_min 3.2
_cell_volume 3671.2(4)
_computing_cell_refinement 'CrystalClear-SM Expert 2.1 b42'
_computing_data_collection 'CrystalClear-SM Expert 2.1 b42 (Rigaku, 2015)'
_computing_data_reduction 'CrystalClear-SM Expert 2.1 b42'
_computing_molecular_graphics 'CrystalStructure 4.1'
_computing_publication_material 'CrystalStructure 4.1 (Rigaku, 2014)'
_computing_structure_refinement 'SHELXL-2014/7 (Sheldrick, 2014)'
_computing_structure_solution 'SHELXS-97 (Sheldrick, 1990)'
_diffrn_ambient_temperature 113(2)
_diffrn_detector_area_resol_mean 5.814
_diffrn_measured_fraction_theta_full 0.991
_diffrn_measured_fraction_theta_max 0.991
_diffrn_measurement_device_type 'Rigaku XtaLAB P200'
_diffrn_measurement_method '\w and \f scans'
_diffrn_radiation_type MoK\a
_diffrn_radiation_wavelength 0.71073
_diffrn_reflns_av_R_equivalents 0.0352
_diffrn_reflns_av_unetI/netI 0.0338
_diffrn_reflns_Laue_measured_fraction_full 0.991
_diffrn_reflns_Laue_measured_fraction_max 0.991
_diffrn_reflns_limit_h_max 18
_diffrn_reflns_limit_h_min -18
_diffrn_reflns_limit_k_max 18
_diffrn_reflns_limit_k_min -19
_diffrn_reflns_limit_l_max 19
_diffrn_reflns_limit_l_min -18
_diffrn_reflns_number 39975
_diffrn_reflns_point_group_measured_fraction_full 0.991
_diffrn_reflns_point_group_measured_fraction_max 0.991
_diffrn_reflns_theta_full 25.020
_diffrn_reflns_theta_max 25.020
_diffrn_reflns_theta_min 3.118
_exptl_absorpt_coefficient_mu 2.286
_exptl_absorpt_correction_T_max 0.7679
_exptl_absorpt_correction_T_min 0.6536
_exptl_absorpt_correction_type multi-scan
_exptl_absorpt_process_details 'REQAB (Rigaku, 1998)'
_exptl_crystal_colour Colorless
_exptl_crystal_density_diffrn 1.517
_exptl_crystal_density_method 'not measured'
_exptl_crystal_description Prism
_exptl_crystal_F_000 1676
_exptl_crystal_size_max 0.200
_exptl_crystal_size_mid 0.180
_exptl_crystal_size_min 0.120
_refine_diff_density_max 2.178
_refine_diff_density_min -0.897
_refine_diff_density_rms 0.118
_refine_ls_extinction_method none
_refine_ls_goodness_of_fit_ref 1.037
_refine_ls_hydrogen_treatment constr
_refine_ls_matrix_type full
_refine_ls_number_parameters 1009
_refine_ls_number_reflns 12845
_refine_ls_number_restraints 225
_refine_ls_restrained_S_all 1.053
_refine_ls_R_factor_all 0.0509
_refine_ls_R_factor_gt 0.0395
_refine_ls_shift/su_max 0.005
_refine_ls_shift/su_mean 0.000
_refine_ls_structure_factor_coef Fsqd
_refine_ls_weighting_details 'w=1/[\s^2^(Fo^2^)+(0.0716P)^2^+3.4935P] where P=(Fo^2^+2Fc^2^)/3'
_refine_ls_weighting_scheme calc
_refine_ls_wR_factor_gt 0.1040
_refine_ls_wR_factor_ref 0.1112
_reflns_Friedel_coverage 0.000
_reflns_number_gt 10457
_reflns_number_total 12845
_reflns_threshold_expression 'I > 2\s(I)'
_cod_data_source_file c7qi00034k2.cif
_cod_data_source_block shelx_sq
_cod_depositor_comments
;
The following automatic conversions were performed:

data item '_exptl_absorpt_correction_type' value 'MULTI-SCAN' was
changed to 'multi-scan' in accordance with the
/home/saulius/struct/COD-crude-data/automatic-downloads/DataCite-retrospective/RSC/depositions/lib/dictionaries/cif_core.dic
dictionary named 'cif_core.dic' version 2.4.2 last updated on
2011-04-26.

Automatic conversion script
Id: cif_fix_values 6909 2019-04-08 15:41:33Z antanas 
;
_cod_database_code 4349671
_shelx_shelxl_version_number 2014/7
_shelx_space_group_comment
; 
The symmetry employed for this shelxl refinement is uniquely defined 
by the following loop, which should always be used as a source of 
symmetry information in preference to the above space-group names. 
They are only intended as comments. 
;
_shelx_estimated_absorpt_t_min 0.658
_shelx_estimated_absorpt_t_max 0.771

loop_
_space_group_symop_operation_xyz
'x, y, z'
'-x, -y, -z'

loop_
_atom_site_label
_atom_site_type_symbol
_atom_site_fract_x
_atom_site_fract_y
_atom_site_fract_z
_atom_site_U_iso_or_equiv
_atom_site_adp_type
_atom_site_occupancy
_atom_site_site_symmetry_order
_atom_site_calc_flag
_atom_site_refinement_flags_posn
_atom_site_refinement_flags_adp
_atom_site_refinement_flags_occupancy
_atom_site_disorder_assembly
_atom_site_disorder_group
Ho1 Ho 0.42700(2) 0.56486(2) 0.09013(2) 0.02933(8) Uani 1 1 d . . . . .
Ho2 Ho 0.35386(2) 0.36966(2) 0.09480(2) 0.03030(8) Uani 1 1 d . . . . .
S1 S 0.07254(17) 1.10451(17) -0.1277(2) 0.1270(12) Uani 1 1 d . . . . .
S2 S -0.23582(10) 0.52268(12) 0.57095(10) 0.0560(4) Uani 1 1 d . . . . .
O1 O 0.4921(2) 0.6843(2) 0.0008(2) 0.0394(8) Uani 1 1 d . . . . .
O2 O 0.2865(2) 0.5008(2) 0.1465(2) 0.0357(8) Uani 1 1 d . . . . .
O3 O 0.4562(2) 0.4164(2) 0.1479(2) 0.0333(7) Uani 1 1 d . . . . .
O4 O 0.3377(2) 0.6586(2) 0.1860(3) 0.0454(9) Uani 1 1 d . . . . .
O5 O 0.5126(3) 0.5712(2) 0.1812(2) 0.0430(9) Uani 1 1 d . . . . .
O6 O 0.2510(2) 0.4222(2) 0.0110(2) 0.0397(8) Uani 1 1 d . . . . .
O7 O 0.3043(2) 0.2524(2) 0.0794(2) 0.0401(8) Uani 1 1 d . . . . .
O8 O 0.4194(2) 0.4808(2) -0.0073(2) 0.0298(7) Uani 1 1 d . . . . .
H8 H 0.3776 0.5122 -0.0439 0.036 Uiso 1 1 calc R U . . .
N1 N 0.3162(3) 0.6646(3) 0.0142(3) 0.0427(10) Uani 1 1 d . . . . .
N2 N 0.2338(4) 0.9661(4) -0.1026(5) 0.0766(18) Uani 1 1 d . . . . .
N3 N 0.2057(3) 0.3609(3) 0.2256(3) 0.0347(9) Uani 1 1 d . . . . .
N4 N -0.0574(3) 0.5319(3) 0.4142(3) 0.0453(11) Uani 1 1 d . . . . .
N5 N 0.4197(3) 0.2541(3) 0.1985(3) 0.0398(10) Uani 1 1 d . . . . .
N6 N 0.6909(3) 0.1666(3) 0.3107(3) 0.0544(13) Uani 1 1 d . . . . .
C1 C 0.2280(4) 0.6536(4) 0.0195(4) 0.0525(15) Uani 1 1 d . . . . .
H1A H 0.2102 0.5984 0.0421 0.063 Uiso 1 1 calc R U . . .
C2 C 0.1618(4) 0.7220(4) -0.0079(4) 0.0581(16) Uani 1 1 d . . . . .
H2A H 0.1010 0.7120 -0.0039 0.070 Uiso 1 1 calc R U . . .
C3 C 0.1844(4) 0.8001(5) -0.0391(5) 0.0639(18) Uani 1 1 d . . . . .
H3A H 0.1399 0.8456 -0.0576 0.077 Uiso 1 1 calc R U . . .
C4 C 0.2719(4) 0.8150(4) -0.0445(4) 0.0561(16) Uani 1 1 d . . . . .
C5 C 0.3005(5) 0.8974(4) -0.0762(5) 0.0660(18) Uani 1 1 d . . . . .
C6 C 0.3877(4) 0.9075(4) -0.0723(5) 0.0629(17) Uani 1 1 d . . . . .
H6A H 0.4049 0.9632 -0.0884 0.075 Uiso 1 1 calc R U . . .
C7 C 0.4514(4) 0.8366(4) -0.0448(4) 0.0531(15) Uani 1 1 d . . . . .
H7A H 0.5110 0.8455 -0.0441 0.064 Uiso 1 1 calc R U . . .
C8 C 0.4289(4) 0.7566(4) -0.0195(4) 0.0470(13) Uani 1 1 d . . . . .
C9 C 0.3360(3) 0.7444(3) -0.0156(3) 0.0410(12) Uani 1 1 d . . . . .
C10 C 0.2598(5) 1.0327(5) -0.1521(6) 0.082(2) Uani 1 1 d . . . . .
H10A H 0.3256 1.0355 -0.1750 0.098 Uiso 1 1 calc R U . . .
C11 C 0.1916(5) 1.1062(5) -0.1756(6) 0.078(2) Uani 1 1 d . . . . .
C12 C 0.2083(7) 1.1834(5) -0.2277(6) 0.087(2) Uani 1 1 d . . . . .
C13 C 0.1258(6) 1.2424(5) -0.2287(6) 0.085(2) Uani 1 1 d . . . . .
H13A H 0.1243 1.2991 -0.2605 0.103 Uiso 1 1 calc R U . . .
C14 C 0.0473(7) 1.2076(6) -0.1777(7) 0.108(3) Uani 1 1 d . . . . .
H14 H -0.0155 1.2380 -0.1707 0.130 Uiso 1 1 calc R U . . .
C15 C 0.3013(7) 1.2063(7) -0.2804(8) 0.138(5) Uani 1 1 d . . . . .
H15A H 0.2927 1.2654 -0.3111 0.207 Uiso 1 1 calc R U . . .
H15B H 0.3405 1.2019 -0.2425 0.207 Uiso 1 1 calc R U . . .
H15C H 0.3326 1.1668 -0.3228 0.207 Uiso 1 1 calc R U . . .
C16 C 0.1672(4) 0.2921(3) 0.2680(3) 0.0399(12) Uani 1 1 d . . . . .
H16A H 0.1971 0.2385 0.2488 0.048 Uiso 1 1 calc R U . . .
C17 C 0.0849(4) 0.2930(4) 0.3395(4) 0.0496(14) Uani 1 1 d . . . . .
H17A H 0.0616 0.2411 0.3685 0.060 Uiso 1 1 calc R U . . .
C18 C 0.0390(4) 0.3693(4) 0.3665(4) 0.0476(14) Uani 1 1 d . . . . .
H18A H -0.0167 0.3712 0.4149 0.057 Uiso 1 1 calc R U . . .
C19 C 0.0749(3) 0.4459(3) 0.3222(3) 0.0394(12) Uani 1 1 d . . . . .
C20 C 0.0293(3) 0.5294(4) 0.3449(4) 0.0418(12) Uani 1 1 d . . . . .
C21 C 0.0696(4) 0.5984(4) 0.2968(4) 0.0475(14) Uani 1 1 d . . . . .
H21A H 0.0383 0.6541 0.3093 0.057 Uiso 1 1 calc R U . . .
C22 C 0.1551(3) 0.5912(4) 0.2298(4) 0.0434(13) Uani 1 1 d . . . . .
H22A H 0.1805 0.6417 0.1989 0.052 Uiso 1 1 calc R U . . .
C23 C 0.2034(3) 0.5121(3) 0.2078(3) 0.0359(11) Uani 1 1 d . . . . .
C24 C 0.1606(3) 0.4383(3) 0.2529(3) 0.0336(11) Uani 1 1 d . . . . .
C25 C -0.0958(4) 0.6023(4) 0.4432(4) 0.0562(16) Uani 1 1 d . . . . .
H25A H -0.0646 0.6508 0.4195 0.067 Uiso 1 1 calc R U . . .
C26 C -0.1861(4) 0.6111(4) 0.5115(4) 0.0543(15) Uani 1 1 d . . . . .
C27 C -0.2406(4) 0.6865(5) 0.5379(4) 0.0625(17) Uani 1 1 d . . . . .
C28 C -0.3235(5) 0.6692(6) 0.6055(4) 0.076(2) Uani 1 1 d . . . . .
H28A H -0.3703 0.7133 0.6318 0.091 Uiso 1 1 calc R U . . .
C29 C -0.3308(4) 0.5856(6) 0.6298(4) 0.0656(19) Uani 1 1 d . . . . .
H29 H -0.3825 0.5642 0.6743 0.079 Uiso 1 1 calc R U . . .
C30 C -0.2165(6) 0.7760(5) 0.5004(5) 0.083(2) Uani 1 1 d . . . . .
H30A H -0.2668 0.8185 0.5304 0.124 Uiso 1 1 calc R U . . .
H30B H -0.1562 0.7792 0.5084 0.124 Uiso 1 1 calc R U . . .
H30C H -0.2108 0.7880 0.4382 0.124 Uiso 1 1 calc R U . . .
C31 C 0.3991(4) 0.1763(4) 0.2283(4) 0.0499(14) Uani 1 1 d . . . . .
H31A H 0.3459 0.1633 0.2182 0.060 Uiso 1 1 calc R U . . .
C32 C 0.4507(4) 0.1114(4) 0.2740(4) 0.0567(16) Uani 1 1 d . . . . .
H32A H 0.4312 0.0569 0.2962 0.068 Uiso 1 1 calc R U . . .
C33 C 0.5293(4) 0.1275(4) 0.2862(4) 0.0533(15) Uani 1 1 d . . . . .
H33A H 0.5665 0.0834 0.3151 0.064 Uiso 1 1 calc R U . . .
C34 C 0.5553(3) 0.2097(3) 0.2557(3) 0.0394(12) Uani 1 1 d . . . . .
C35 C 0.6363(4) 0.2314(4) 0.2653(3) 0.0434(13) Uani 1 1 d . . . . .
C36 C 0.6540(4) 0.3144(4) 0.2368(3) 0.0440(13) Uani 1 1 d . . . . .
H36A H 0.7079 0.3292 0.2438 0.053 Uiso 1 1 calc R U . . .
C37 C 0.5939(4) 0.3777(4) 0.1974(3) 0.0402(12) Uani 1 1 d . . . . .
H37A H 0.6072 0.4347 0.1796 0.048 Uiso 1 1 calc R U . . .
C38 C 0.5156(3) 0.3585(3) 0.1841(3) 0.0328(11) Uani 1 1 d . . . . .
C39 C 0.4969(3) 0.2725(3) 0.2126(3) 0.0361(11) Uani 1 1 d . . . . .
C40 C 0.7790(4) 0.1669(4) 0.2902(4) 0.0537(15) Uani 1 1 d D . . . .
H40A H 0.8076 0.2049 0.2404 0.064 Uiso 1 1 calc R U . A 1
S3 S 0.7900(2) 0.0398(2) 0.4300(2) 0.1038(15) Uani 0.741(6) 1 d D U P B 1
C41 C 0.8382(6) 0.1099(4) 0.3416(5) 0.053(2) Uani 0.741(6) 1 d D U P B 1
C42 C 0.9322(8) 0.1031(7) 0.3288(7) 0.094(3) Uani 0.741(6) 1 d D U P B 1
C43 C 0.9668(8) 0.0404(6) 0.3918(6) 0.068(3) Uani 0.741(6) 1 d D U P B 1
H43 H 1.0309 0.0272 0.3925 0.082 Uiso 0.741(6) 1 calc R U P B 1
C44 C 0.8962(6) 0.0030(6) 0.4492(6) 0.083(3) Uani 0.741(6) 1 d D U P B 1
H44 H 0.9047 -0.0403 0.4966 0.100 Uiso 0.741(6) 1 calc R U P B 1
C45 C 0.9953(8) 0.1563(8) 0.2550(8) 0.105(4) Uani 0.741(6) 1 d D U P B 1
H45A H 0.9882 0.1504 0.1998 0.158 Uiso 0.741(6) 1 calc R U P B 1
H45B H 1.0615 0.1361 0.2545 0.158 Uiso 0.741(6) 1 calc R U P B 1
H45C H 0.9772 0.2168 0.2629 0.158 Uiso 0.741(6) 1 calc R U P B 1
S3' S 0.9484(8) 0.1153(8) 0.3216(8) 0.094(3) Uani 0.259(6) 1 d D . P B 2
C41' C 0.8391(11) 0.0914(9) 0.3298(12) 0.053(2) Uani 0.259(6) 1 d D . P B 2
C42' C 0.8131(15) 0.0145(11) 0.3747(12) 0.1038(15) Uani 0.259(6) 1 d D . P B 2
C43' C 0.8884(16) -0.0365(17) 0.4097(16) 0.083(3) Uani 0.259(6) 1 d D . P B 2
H43' H 0.8904 -0.0923 0.4434 0.100 Uiso 0.259(6) 1 calc R U P B 2
C44' C 0.955(2) 0.0149(11) 0.3827(14) 0.068(3) Uani 0.259(6) 1 d D . P B 2
H44' H 1.0108 -0.0070 0.3992 0.082 Uiso 0.259(6) 1 calc R U P B 2
C45' C 0.7252(17) -0.023(2) 0.392(2) 0.105(4) Uani 0.259(6) 1 d D . P B 2
H45D H 0.6697 0.0162 0.4215 0.158 Uiso 0.259(6) 1 calc R U P B 2
H45E H 0.7298 -0.0788 0.4290 0.158 Uiso 0.259(6) 1 calc R U P B 2
H45F H 0.7186 -0.0293 0.3369 0.158 Uiso 0.259(6) 1 calc R U P B 2
C46 C 0.1935(6) 0.7741(7) 0.2823(6) 0.052(4) Uani 0.55(2) 1 d G U P C 1
H46 H 0.2100 0.7827 0.2207 0.062 Uiso 0.55(2) 1 calc R U P C 1
C47 C 0.1119(6) 0.8220(6) 0.3297(7) 0.060(4) Uani 0.55(2) 1 d G U P C 1
H47 H 0.0726 0.8633 0.3005 0.072 Uiso 0.55(2) 1 calc R U P C 1
C48 C 0.0877(6) 0.8095(6) 0.4199(7) 0.067(4) Uani 0.55(2) 1 d G U P C 1
H48 H 0.0319 0.8422 0.4523 0.081 Uiso 0.55(2) 1 calc R U P C 1
C49 C 0.1452(8) 0.7491(6) 0.4627(6) 0.062(4) Uani 0.55(2) 1 d G U P C 1
H49 H 0.1287 0.7406 0.5243 0.075 Uiso 0.55(2) 1 calc R U P C 1
C50 C 0.2268(7) 0.7012(6) 0.4153(6) 0.053(4) Uani 0.55(2) 1 d G U P C 1
H50 H 0.2661 0.6600 0.4446 0.064 Uiso 0.55(2) 1 calc R U P C 1
C51 C 0.2510(5) 0.7138(7) 0.3251(6) 0.045(3) Uani 0.55(2) 1 d DG U P C 1
C46' C 0.1862(8) 0.7835(8) 0.2470(9) 0.064(5) Uani 0.45(2) 1 d G U P C 2
H46' H 0.2108 0.7907 0.1854 0.077 Uiso 0.45(2) 1 calc R U P C 2
C47' C 0.0999(7) 0.8314(7) 0.2862(12) 0.079(6) Uani 0.45(2) 1 d G U P C 2
H47' H 0.0654 0.8713 0.2515 0.095 Uiso 0.45(2) 1 calc R U P C 2
C48' C 0.0639(7) 0.8209(8) 0.3763(12) 0.071(6) Uani 0.45(2) 1 d G U P C 2
H48' H 0.0049 0.8537 0.4032 0.085 Uiso 0.45(2) 1 calc R U P C 2
C49' C 0.1144(9) 0.7625(8) 0.4272(10) 0.073(6) Uani 0.45(2) 1 d G U P C 2
H49' H 0.0898 0.7553 0.4888 0.087 Uiso 0.45(2) 1 calc R U P C 2
C50' C 0.2007(9) 0.7146(7) 0.3879(9) 0.056(5) Uani 0.45(2) 1 d G U P C 2
H50' H 0.2352 0.6747 0.4227 0.067 Uiso 0.45(2) 1 calc R U P C 2
C51' C 0.2367(7) 0.7251(8) 0.2978(9) 0.044(4) Uani 0.45(2) 1 d DG U P C 2
C52 C 0.3329(4) 0.6666(4) 0.2627(4) 0.0591(17) Uani 1 1 d D . . . .
C53 C 0.4057(5) 0.6305(6) 0.3003(4) 0.074(2) Uani 1 1 d . . . . .
H53A H 0.3946 0.6352 0.3594 0.089 Uiso 1 1 calc R U . . .
C54 C 0.4928(4) 0.5883(4) 0.2567(3) 0.0540(15) Uani 1 1 d D . . . .
C55 C 0.5700(6) 0.5741(7) 0.2970(5) 0.054(3) Uani 0.645(11) 1 d DG U P D 1
C56 C 0.5507(5) 0.5705(8) 0.3860(5) 0.085(4) Uani 0.645(11) 1 d G U P D 1
H56 H 0.4869 0.5802 0.4218 0.102 Uiso 0.645(11) 1 calc R U P D 1
C57 C 0.6246(6) 0.5528(8) 0.4225(4) 0.095(5) Uani 0.645(11) 1 d G U P D 1
H57 H 0.6114 0.5504 0.4833 0.114 Uiso 0.645(11) 1 calc R U P D 1
C58 C 0.7180(6) 0.5387(7) 0.3701(7) 0.080(4) Uani 0.645(11) 1 d G U P D 1
H58 H 0.7686 0.5266 0.3950 0.096 Uiso 0.645(11) 1 calc R U P D 1
C59 C 0.7374(5) 0.5422(8) 0.2811(6) 0.102(9) Uani 0.645(11) 1 d G U P D 1
H59 H 0.8012 0.5326 0.2453 0.122 Uiso 0.645(11) 1 calc R U P D 1
C60 C 0.6634(7) 0.5599(9) 0.2446(4) 0.060(6) Uani 0.645(11) 1 d G U P D 1
H60 H 0.6766 0.5624 0.1838 0.072 Uiso 0.645(11) 1 calc R U P D 1
C55' C 0.5749(8) 0.5453(11) 0.2987(9) 0.049(6) Uani 0.355(11) 1 d DG U P D 2
C56' C 0.5610(7) 0.4954(11) 0.3807(8) 0.066(6) Uani 0.355(11) 1 d G U P D 2
H56' H 0.5000 0.4815 0.4128 0.079 Uiso 0.355(11) 1 calc R U P D 2
C57' C 0.6363(9) 0.4658(12) 0.4155(7) 0.089(7) Uani 0.355(11) 1 d G U P D 2
H57' H 0.6268 0.4317 0.4715 0.107 Uiso 0.355(11) 1 calc R U P D 2
C58' C 0.7255(7) 0.4861(10) 0.3684(8) 0.067(6) Uani 0.355(11) 1 d G U P D 2
H58' H 0.7770 0.4659 0.3922 0.080 Uiso 0.355(11) 1 calc R U P D 2
C59' C 0.7394(7) 0.5360(10) 0.2865(8) 0.035(6) Uani 0.355(11) 1 d G U P D 2
H59' H 0.8004 0.5499 0.2543 0.042 Uiso 0.355(11) 1 calc R U P D 2
C60' C 0.6641(10) 0.5656(12) 0.2517(8) 0.042(9) Uani 0.355(11) 1 d G U P D 2
H60' H 0.6736 0.5997 0.1957 0.051 Uiso 0.355(11) 1 calc R U P D 2
C61 C 0.1530(4) 0.5377(4) -0.0923(4) 0.0468(14) Uani 1 1 d . . . . .
H61A H 0.2029 0.5545 -0.0803 0.056 Uiso 1 1 calc R U . . .
C62 C 0.0979(4) 0.5976(4) -0.1376(4) 0.0525(15) Uani 1 1 d . . . . .
H62A H 0.1099 0.6550 -0.1563 0.063 Uiso 1 1 calc R U . . .
C63 C 0.0253(4) 0.5733(4) -0.1554(4) 0.0540(15) Uani 1 1 d . . . . .
H63A H -0.0134 0.6143 -0.1855 0.065 Uiso 1 1 calc R U . . .
C64 C 0.0092(4) 0.4895(4) -0.1295(4) 0.0535(15) Uani 1 1 d . . . . .
H64A H -0.0393 0.4724 -0.1433 0.064 Uiso 1 1 calc R U . . .
C65 C 0.0632(4) 0.4308(4) -0.0836(4) 0.0496(14) Uani 1 1 d . . . . .
H65A H 0.0503 0.3737 -0.0649 0.060 Uiso 1 1 calc R U . . .
C66 C 0.1364(4) 0.4533(4) -0.0641(3) 0.0414(12) Uani 1 1 d . . . . .
C67 C 0.1960(3) 0.3906(3) -0.0136(3) 0.0384(12) Uani 1 1 d . . . . .
C68 C 0.1901(4) 0.3042(4) 0.0035(4) 0.0496(14) Uani 1 1 d . . . . .
H68A H 0.1474 0.2874 -0.0185 0.060 Uiso 1 1 calc R U . . .
C69 C 0.2406(4) 0.2390(3) 0.0499(4) 0.0446(13) Uani 1 1 d D . . . .
C70 C 0.2252(14) 0.1474(7) 0.0642(11) 0.0510(17) Uani 0.5 1 d DG . P E 1
C71 C 0.2765(12) 0.0824(11) 0.1093(11) 0.046(5) Uani 0.5 1 d G . P E 1
H71 H 0.3244 0.0951 0.1275 0.055 Uiso 0.5 1 calc R U P E 1
C72 C 0.2575(14) -0.0011(9) 0.1277(11) 0.061(6) Uani 0.5 1 d G . P E 1
H72 H 0.2925 -0.0455 0.1585 0.074 Uiso 0.5 1 calc R U P E 1
C73 C 0.1873(15) -0.0196(7) 0.1010(12) 0.095(11) Uani 0.5 1 d G . P E 1
H73 H 0.1743 -0.0767 0.1136 0.113 Uiso 0.5 1 calc R U P E 1
C74 C 0.1360(11) 0.0454(11) 0.0559(10) 0.089(7) Uani 0.5 1 d G . P E 1
H74 H 0.0880 0.0327 0.0376 0.107 Uiso 0.5 1 calc R U P E 1
C75 C 0.1550(12) 0.1288(8) 0.0375(9) 0.082(7) Uani 0.5 1 d G . P E 1
H75 H 0.1199 0.1732 0.0067 0.099 Uiso 0.5 1 calc R U P E 1
C70' C 0.2171(14) 0.1491(7) 0.0718(11) 0.0510(17) Uani 0.5 1 d DG . P E 2
C71' C 0.2869(11) 0.0789(12) 0.0827(11) 0.051(5) Uani 0.5 1 d G . P E 2
H71' H 0.3491 0.0875 0.0756 0.061 Uiso 0.5 1 calc R U P E 2
C72' C 0.2656(14) -0.0039(9) 0.1040(12) 0.066(7) Uani 0.5 1 d G . P E 2
H72' H 0.3133 -0.0519 0.1115 0.079 Uiso 0.5 1 calc R U P E 2
C73' C 0.1745(16) -0.0165(7) 0.1144(13) 0.120(13) Uani 0.5 1 d G . P E 2
H73' H 0.1600 -0.0731 0.1289 0.144 Uiso 0.5 1 calc R U P E 2
C74' C 0.1048(11) 0.0537(11) 0.1034(11) 0.104(9) Uani 0.5 1 d G . P E 2
H74' H 0.0425 0.0451 0.1105 0.125 Uiso 0.5 1 calc R U P E 2
C75' C 0.1260(12) 0.1365(8) 0.0822(10) 0.086(7) Uani 0.5 1 d G . P E 2
H75' H 0.0783 0.1845 0.0747 0.103 Uiso 0.5 1 calc R U P E 2
N7 N 0.5139(10) 0.0749(7) 0.8382(11) 0.204(6) Uani 1 1 d . U . . .
N8 N 0.7966(6) -0.0757(5) 0.6563(5) 0.099(2) Uani 1 1 d . . . . .
C76 C 0.4877(7) 0.1419(7) 0.8427(7) 0.103(3) Uani 1 1 d . U . . .
C77 C 0.4461(6) 0.2214(6) 0.8654(6) 0.088(2) Uani 1 1 d . U . . .
H77A H 0.4615 0.2657 0.8142 0.133 Uiso 1 1 calc R U . . .
H77B H 0.3771 0.2242 0.8878 0.133 Uiso 1 1 calc R U . . .
H77C H 0.4698 0.2311 0.9104 0.133 Uiso 1 1 calc R U . . .
C78 C 0.7594(6) -0.0090(7) 0.6541(7) 0.090(3) Uani 1 1 d . . . . .
C79 C 0.7098(11) 0.0798(8) 0.6480(11) 0.178(6) Uani 1 1 d . . . . .
H79A H 0.7399 0.1147 0.6693 0.266 Uiso 1 1 calc R U . . .
H79B H 0.6433 0.0814 0.6833 0.266 Uiso 1 1 calc R U . . .
H79C H 0.7127 0.1028 0.5872 0.266 Uiso 1 1 calc R U . . .

loop_
_atom_site_aniso_label
_atom_site_aniso_U_11
_atom_site_aniso_U_22
_atom_site_aniso_U_33
_atom_site_aniso_U_23
_atom_site_aniso_U_13
_atom_site_aniso_U_12
Ho1 0.01992(12) 0.03593(14) 0.02932(13) -0.00367(9) -0.00742(9) -0.00035(9)
Ho2 0.02024(12) 0.03500(14) 0.03303(14) -0.00168(9) -0.00925(9) -0.00099(9)
S1 0.0647(14) 0.0900(17) 0.194(3) 0.0401(18) -0.0476(17) 0.0043(12)
S2 0.0385(8) 0.0903(12) 0.0423(8) -0.0225(8) -0.0036(6) -0.0182(8)
O1 0.0267(17) 0.0371(19) 0.046(2) -0.0061(15) -0.0050(15) 0.0016(14)
O2 0.0204(16) 0.0409(19) 0.0393(19) -0.0072(15) -0.0030(14) -0.0005(14)
O3 0.0253(16) 0.0407(19) 0.0325(17) -0.0020(14) -0.0124(14) -0.0002(14)
O4 0.0314(19) 0.047(2) 0.053(2) -0.0145(18) -0.0034(17) -0.0043(16)
O5 0.048(2) 0.050(2) 0.037(2) -0.0087(16) -0.0201(17) -0.0061(17)
O6 0.0287(18) 0.044(2) 0.049(2) 0.0015(16) -0.0183(16) -0.0082(15)
O7 0.0322(19) 0.042(2) 0.048(2) -0.0059(16) -0.0148(16) -0.0055(15)
O8 0.0194(15) 0.0383(18) 0.0306(17) -0.0014(13) -0.0115(13) -0.0004(13)
N1 0.038(2) 0.042(3) 0.047(3) 0.000(2) -0.018(2) -0.0034(19)
N2 0.057(4) 0.052(4) 0.115(5) -0.001(3) -0.038(3) 0.011(3)
N3 0.023(2) 0.040(2) 0.039(2) -0.0015(18) -0.0101(17) -0.0044(17)
N4 0.025(2) 0.061(3) 0.045(3) -0.017(2) -0.0010(19) -0.004(2)
N5 0.030(2) 0.042(3) 0.044(2) 0.001(2) -0.0140(19) -0.0033(18)
N6 0.040(3) 0.060(3) 0.058(3) 0.010(2) -0.026(2) 0.001(2)
C1 0.033(3) 0.058(4) 0.063(4) -0.006(3) -0.017(3) -0.001(3)
C2 0.026(3) 0.067(4) 0.076(4) -0.008(3) -0.019(3) 0.005(3)
C3 0.041(3) 0.063(4) 0.082(5) -0.007(4) -0.025(3) 0.009(3)
C4 0.036(3) 0.055(4) 0.068(4) -0.009(3) -0.017(3) 0.013(3)
C5 0.049(4) 0.051(4) 0.083(5) -0.002(3) -0.019(3) 0.013(3)
C6 0.048(4) 0.052(4) 0.088(5) -0.007(3) -0.028(3) 0.002(3)
C7 0.045(3) 0.049(4) 0.063(4) -0.009(3) -0.017(3) 0.001(3)
C8 0.040(3) 0.043(3) 0.050(3) 0.001(2) -0.013(3) 0.001(2)
C9 0.027(3) 0.045(3) 0.043(3) -0.006(2) -0.011(2) 0.009(2)
C10 0.059(4) 0.054(4) 0.124(7) 0.004(4) -0.038(5) 0.006(3)
C11 0.068(5) 0.056(4) 0.113(6) -0.005(4) -0.047(5) 0.008(3)
C12 0.096(6) 0.062(5) 0.106(6) 0.010(4) -0.058(5) 0.002(4)
C13 0.079(6) 0.065(5) 0.102(6) 0.004(4) -0.047(5) 0.023(4)
C14 0.083(6) 0.090(6) 0.133(8) 0.002(6) -0.054(6) 0.035(5)
C15 0.089(7) 0.113(8) 0.210(13) 0.062(8) -0.089(8) -0.032(6)
C16 0.039(3) 0.037(3) 0.043(3) -0.004(2) -0.010(2) -0.010(2)
C17 0.043(3) 0.051(3) 0.050(3) 0.000(3) -0.008(3) -0.015(3)
C18 0.032(3) 0.061(4) 0.045(3) -0.002(3) -0.003(2) -0.015(3)
C19 0.025(2) 0.052(3) 0.038(3) -0.007(2) -0.007(2) -0.005(2)
C20 0.024(2) 0.051(3) 0.048(3) -0.011(2) -0.007(2) -0.003(2)
C21 0.025(3) 0.047(3) 0.062(4) -0.016(3) -0.005(2) 0.005(2)
C22 0.026(3) 0.043(3) 0.056(3) -0.008(2) -0.005(2) -0.003(2)
C23 0.020(2) 0.045(3) 0.041(3) -0.006(2) -0.009(2) -0.001(2)
C24 0.020(2) 0.043(3) 0.038(3) -0.005(2) -0.011(2) -0.003(2)
C25 0.036(3) 0.072(4) 0.057(4) -0.019(3) -0.001(3) -0.011(3)
C26 0.037(3) 0.079(4) 0.047(3) -0.026(3) -0.006(3) -0.004(3)
C27 0.046(4) 0.088(5) 0.047(4) -0.026(3) -0.003(3) 0.001(3)
C28 0.045(4) 0.119(7) 0.053(4) -0.035(4) 0.001(3) 0.004(4)
C29 0.040(3) 0.114(6) 0.041(3) -0.020(4) -0.003(3) -0.016(4)
C30 0.077(5) 0.078(5) 0.072(5) -0.024(4) 0.001(4) 0.005(4)
C31 0.039(3) 0.045(3) 0.065(4) 0.003(3) -0.023(3) -0.006(2)
C32 0.049(3) 0.044(3) 0.074(4) 0.013(3) -0.028(3) -0.007(3)
C33 0.042(3) 0.047(3) 0.062(4) 0.009(3) -0.024(3) 0.006(3)
C34 0.029(3) 0.043(3) 0.041(3) 0.001(2) -0.014(2) 0.002(2)
C35 0.033(3) 0.051(3) 0.043(3) 0.002(2) -0.021(2) 0.004(2)
C36 0.031(3) 0.055(3) 0.047(3) 0.004(3) -0.022(2) -0.004(2)
C37 0.035(3) 0.047(3) 0.040(3) 0.001(2) -0.020(2) -0.006(2)
C38 0.024(2) 0.042(3) 0.028(2) -0.002(2) -0.0086(19) -0.001(2)
C39 0.024(2) 0.042(3) 0.035(3) 0.001(2) -0.009(2) 0.003(2)
C40 0.037(3) 0.062(4) 0.060(4) 0.000(3) -0.023(3) 0.001(3)
S3 0.0643(18) 0.118(3) 0.088(2) 0.0371(18) -0.0265(16) 0.0205(16)
C41 0.043(3) 0.058(4) 0.055(4) -0.004(3) -0.025(3) 0.010(3)
C42 0.068(4) 0.109(5) 0.097(4) -0.015(3) -0.040(3) 0.025(3)
C43 0.053(5) 0.073(6) 0.083(5) -0.015(5) -0.040(4) 0.013(4)
C44 0.073(5) 0.083(6) 0.083(6) 0.002(5) -0.039(5) 0.017(5)
C45 0.077(7) 0.100(8) 0.123(9) 0.026(7) -0.037(7) -0.015(6)
S3' 0.068(4) 0.109(5) 0.097(4) -0.015(3) -0.040(3) 0.025(3)
C41' 0.043(3) 0.058(4) 0.055(4) -0.004(3) -0.025(3) 0.010(3)
C42' 0.0643(18) 0.118(3) 0.088(2) 0.0371(18) -0.0265(16) 0.0205(16)
C43' 0.073(5) 0.083(6) 0.083(6) 0.002(5) -0.039(5) 0.017(5)
C44' 0.053(5) 0.073(6) 0.083(5) -0.015(5) -0.040(4) 0.013(4)
C45' 0.077(7) 0.100(8) 0.123(9) 0.026(7) -0.037(7) -0.015(6)
C46 0.052(6) 0.061(7) 0.041(6) -0.019(5) -0.004(5) -0.011(5)
C47 0.062(7) 0.057(6) 0.052(7) -0.025(5) 0.001(6) -0.001(5)
C48 0.061(7) 0.056(7) 0.065(7) -0.013(6) -0.002(6) 0.006(6)
C49 0.066(7) 0.064(7) 0.046(6) -0.019(5) 0.004(5) -0.010(5)
C50 0.058(6) 0.056(6) 0.046(6) -0.016(5) -0.009(5) -0.009(5)
C51 0.039(5) 0.058(6) 0.041(7) -0.009(5) -0.009(5) -0.016(5)
C46' 0.055(8) 0.057(8) 0.069(9) -0.021(7) 0.001(6) -0.010(6)
C47' 0.076(9) 0.061(8) 0.084(10) -0.023(7) -0.002(7) 0.001(7)
C48' 0.070(9) 0.059(8) 0.071(9) -0.028(7) 0.006(7) -0.009(7)
C49' 0.074(9) 0.069(9) 0.063(9) -0.023(7) 0.006(7) -0.014(7)
C50' 0.068(8) 0.049(7) 0.044(8) -0.016(6) 0.004(6) -0.019(6)
C51' 0.051(8) 0.046(7) 0.032(7) -0.022(6) 0.006(6) -0.014(6)
C52 0.048(4) 0.067(4) 0.058(4) -0.030(3) 0.016(3) -0.026(3)
C53 0.060(4) 0.135(7) 0.040(3) -0.037(4) -0.001(3) -0.040(4)
C54 0.044(3) 0.086(5) 0.035(3) -0.009(3) -0.004(3) -0.031(3)
C55 0.063(6) 0.073(7) 0.037(5) -0.008(4) -0.016(4) -0.029(5)
C56 0.074(7) 0.122(9) 0.061(6) -0.019(6) -0.020(5) -0.019(6)
C57 0.092(8) 0.147(10) 0.065(6) -0.020(6) -0.044(6) -0.023(7)
C58 0.084(7) 0.112(8) 0.065(6) -0.020(6) -0.037(5) -0.030(6)
C59 0.103(12) 0.125(12) 0.085(11) -0.017(8) -0.035(8) -0.022(8)
C60 0.060(9) 0.076(10) 0.053(8) -0.019(6) -0.020(6) -0.013(6)
C55' 0.044(9) 0.067(10) 0.045(9) -0.008(7) -0.019(7) -0.018(6)
C56' 0.050(8) 0.089(10) 0.057(8) 0.003(7) -0.021(7) -0.014(7)
C57' 0.071(10) 0.118(12) 0.074(10) 0.005(8) -0.035(8) -0.010(8)
C58' 0.060(9) 0.086(10) 0.059(9) -0.016(7) -0.026(7) -0.006(7)
C59' 0.017(7) 0.068(10) 0.028(8) -0.012(6) -0.014(6) -0.011(6)
C60' 0.039(12) 0.059(12) 0.032(10) -0.011(8) -0.007(8) -0.013(8)
C61 0.028(3) 0.062(4) 0.053(3) -0.003(3) -0.020(2) -0.007(2)
C62 0.038(3) 0.059(4) 0.062(4) -0.001(3) -0.025(3) -0.005(3)
C63 0.035(3) 0.070(4) 0.058(4) -0.002(3) -0.027(3) 0.001(3)
C64 0.031(3) 0.074(4) 0.059(4) -0.004(3) -0.022(3) -0.009(3)
C65 0.032(3) 0.061(4) 0.062(4) -0.002(3) -0.025(3) -0.009(3)
C66 0.028(3) 0.050(3) 0.044(3) -0.004(2) -0.011(2) -0.005(2)
C67 0.023(2) 0.049(3) 0.042(3) -0.005(2) -0.011(2) -0.002(2)
C68 0.039(3) 0.052(4) 0.068(4) -0.007(3) -0.031(3) -0.010(3)
C69 0.031(3) 0.048(3) 0.051(3) -0.007(3) -0.011(2) -0.002(2)
C70 0.043(4) 0.045(3) 0.072(5) -0.014(3) -0.021(3) -0.011(3)
C71 0.080(10) 0.028(7) 0.026(11) -0.011(6) -0.005(7) -0.011(6)
C72 0.097(14) 0.051(11) 0.028(10) -0.015(6) -0.008(8) -0.003(9)
C73 0.085(15) 0.054(15) 0.16(2) -0.054(16) -0.004(16) -0.047(12)
C74 0.108(17) 0.062(11) 0.111(18) -0.028(12) -0.029(13) -0.030(11)
C75 0.079(15) 0.059(10) 0.116(18) -0.033(11) -0.028(13) -0.007(9)
C70' 0.043(4) 0.045(3) 0.072(5) -0.014(3) -0.021(3) -0.011(3)
C71' 0.074(10) 0.053(9) 0.027(12) -0.022(7) -0.007(8) -0.009(8)
C72' 0.113(17) 0.046(11) 0.037(12) -0.015(7) -0.019(10) -0.005(10)
C73' 0.15(3) 0.08(2) 0.14(3) 0.019(16) -0.09(2) -0.004(18)
C74' 0.093(16) 0.089(15) 0.15(2) 0.016(15) -0.056(17) -0.056(13)
C75' 0.063(12) 0.064(11) 0.13(2) -0.005(11) -0.030(13) -0.023(9)
N7 0.201(11) 0.103(7) 0.343(15) -0.097(9) -0.084(10) -0.029(7)
N8 0.098(6) 0.079(5) 0.113(6) 0.014(4) -0.037(5) -0.022(4)
C76 0.105(6) 0.076(5) 0.144(7) -0.024(5) -0.050(5) -0.019(5)
C77 0.095(6) 0.088(6) 0.085(5) -0.010(4) -0.036(5) -0.011(5)
C78 0.073(6) 0.084(6) 0.121(7) -0.001(6) -0.039(5) -0.031(5)
C79 0.204(15) 0.091(9) 0.277(19) -0.031(10) -0.130(15) -0.015(9)

loop_
_atom_type_symbol
_atom_type_description
_atom_type_scat_dispersion_real
_atom_type_scat_dispersion_imag
_atom_type_scat_source
C C 0.0033 0.0016 'International Tables Vol C Tables 4.2.6.8 and 6.1.1.4'
H H 0.0000 0.0000 'International Tables Vol C Tables 4.2.6.8 and 6.1.1.4'
N N 0.0061 0.0033 'International Tables Vol C Tables 4.2.6.8 and 6.1.1.4'
O O 0.0106 0.0060 'International Tables Vol C Tables 4.2.6.8 and 6.1.1.4'
S S 0.1246 0.1234 'International Tables Vol C Tables 4.2.6.8 and 6.1.1.4'
Ho Ho -0.2175 4.6783 'International Tables Vol C Tables 4.2.6.8 and 6.1.1.4'

loop_
_geom_angle_atom_site_label_1
_geom_angle_atom_site_label_2
_geom_angle_atom_site_label_3
_geom_angle
_geom_angle_site_symmetry_1
_geom_angle_site_symmetry_3
O4 Ho1 O5 71.08(13) . .
O4 Ho1 O8 143.04(12) . 2_665
O5 Ho1 O8 79.05(12) . 2_665
O4 Ho1 O1 86.21(12) . .
O5 Ho1 O1 86.71(13) . .
O8 Ho1 O1 70.54(11) 2_665 .
O4 Ho1 O8 143.90(12) . .
O5 Ho1 O8 142.37(12) . .
O8 Ho1 O8 71.80(12) 2_665 .
O1 Ho1 O8 104.87(12) . .
O4 Ho1 O3 117.65(12) . .
O5 Ho1 O3 80.33(12) . .
O8 Ho1 O3 76.80(11) 2_665 .
O1 Ho1 O3 146.60(11) . .
O8 Ho1 O3 70.37(11) . .
O4 Ho1 O2 81.82(12) . .
O5 Ho1 O2 120.39(12) . .
O8 Ho1 O2 133.29(11) 2_665 .
O1 Ho1 O2 144.09(11) . .
O8 Ho1 O2 69.03(11) . .
O3 Ho1 O2 66.88(11) . .
O4 Ho1 N1 75.15(14) . .
O5 Ho1 N1 138.31(14) . .
O8 Ho1 N1 118.14(13) 2_665 .
O1 Ho1 N1 67.16(13) . .
O8 Ho1 N1 77.86(13) . .
O3 Ho1 N1 138.31(13) . .
O2 Ho1 N1 77.05(13) . .
O4 Ho1 Ho2 121.28(9) . .
O5 Ho1 Ho2 120.37(9) . .
O8 Ho1 Ho2 92.35(8) 2_665 .
O1 Ho1 Ho2 145.32(9) . .
O8 Ho1 Ho2 40.45(7) . .
O3 Ho1 Ho2 40.76(8) . .
O2 Ho1 Ho2 40.96(8) . .
N1 Ho1 Ho2 97.79(10) . .
O4 Ho1 Ho1 172.74(10) . 2_665
O5 Ho1 Ho1 112.18(9) . 2_665
O8 Ho1 Ho1 36.31(8) 2_665 2_665
O1 Ho1 Ho1 87.50(8) . 2_665
O8 Ho1 Ho1 35.49(7) . 2_665
O3 Ho1 Ho1 69.58(8) . 2_665
O2 Ho1 Ho1 101.31(8) . 2_665
N1 Ho1 Ho1 99.04(11) . 2_665
Ho2 Ho1 Ho1 63.304(9) . 2_665
O4 Ho1 Ho2 119.88(9) . 2_665
O5 Ho1 Ho2 84.63(9) . 2_665
O8 Ho1 Ho2 33.88(8) 2_665 2_665
O1 Ho1 Ho2 36.97(8) . 2_665
O8 Ho1 Ho2 84.20(7) . 2_665
O3 Ho1 Ho2 110.68(7) . 2_665
O2 Ho1 Ho2 152.51(8) . 2_665
N1 Ho1 Ho2 91.72(10) . 2_665
Ho2 Ho1 Ho2 118.526(9) . 2_665
Ho1 Ho1 Ho2 55.221(7) 2_665 2_665
O7 Ho2 O6 74.14(12) . .
O7 Ho2 O8 131.43(12) . .
O6 Ho2 O8 74.75(11) . .
O7 Ho2 O3 145.01(11) . .
O6 Ho2 O3 140.59(11) . .
O8 Ho2 O3 71.74(11) . .
O7 Ho2 O2 138.20(11) . .
O6 Ho2 O2 81.46(12) . .
O8 Ho2 O2 70.54(11) . .
O3 Ho2 O2 68.32(11) . .
O7 Ho2 O1 86.42(12) . 2_665
O6 Ho2 O1 107.76(12) . 2_665
O8 Ho2 O1 68.91(11) . 2_665
O3 Ho2 O1 78.77(12) . 2_665
O2 Ho2 O1 133.85(11) . 2_665
O7 Ho2 N5 78.74(13) . .
O6 Ho2 N5 151.51(13) . .
O8 Ho2 N5 131.70(12) . .
O3 Ho2 N5 67.42(13) . .
O2 Ho2 N5 114.63(13) . .
O1 Ho2 N5 78.74(13) 2_665 .
O7 Ho2 N3 78.58(13) . .
O6 Ho2 N3 86.40(12) . .
O8 Ho2 N3 134.91(12) . .
O3 Ho2 N3 102.97(12) . .
O2 Ho2 N3 66.32(12) . .
O1 Ho2 N3 155.82(12) 2_665 .
N5 Ho2 N3 79.79(13) . .
O7 Ho2 Ho1 172.09(9) . .
O6 Ho2 Ho1 99.01(9) . .
O8 Ho2 Ho1 41.29(8) . .
O3 Ho2 Ho1 41.59(8) . .
O2 Ho2 Ho1 42.02(8) . .
O1 Ho2 Ho1 92.06(8) 2_665 .
N5 Ho2 Ho1 108.60(10) . .
N3 Ho2 Ho1 105.27(9) . .
O7 Ho2 Ho1 114.38(9) . 2_665
O6 Ho2 Ho1 94.02(8) . 2_665
O8 Ho2 Ho1 33.77(7) . 2_665
O3 Ho2 Ho1 68.54(8) . 2_665
O2 Ho2 Ho1 100.53(8) . 2_665
O1 Ho2 Ho1 35.44(8) 2_665 2_665
N5 Ho2 Ho1 105.10(9) . 2_665
N3 Ho2 Ho1 166.66(9) . 2_665
Ho1 Ho2 Ho1 61.475(9) . 2_665
C14 S1 C11 90.0(5) . .
C29 S2 C26 91.6(4) . .
C8 O1 Ho1 117.0(3) . .
C8 O1 Ho2 126.6(3) . 2_665
Ho1 O1 Ho2 107.59(13) . 2_665
C23 O2 Ho2 122.9(3) . .
C23 O2 Ho1 137.3(3) . .
Ho2 O2 Ho1 97.03(11) . .
C38 O3 Ho2 119.4(3) . .
C38 O3 Ho1 141.9(3) . .
Ho2 O3 Ho1 97.64(11) . .
C52 O4 Ho1 135.1(4) . .
C54 O5 Ho1 135.9(3) . .
C67 O6 Ho2 135.7(3) . .
C69 O7 Ho2 136.2(3) . .
Ho1 O8 Ho2 112.34(12) 2_665 .
Ho1 O8 Ho1 108.20(12) 2_665 .
Ho2 O8 Ho1 98.26(11) . .
Ho1 O8 H8 112.4 2_665 .
Ho2 O8 H8 112.4 . .
Ho1 O8 H8 112.4 . .
C9 N1 C1 116.2(5) . .
C9 N1 Ho1 115.2(3) . .
C1 N1 Ho1 126.3(4) . .
C10 N2 C5 121.1(6) . .
C16 N3 C24 117.3(4) . .
C16 N3 Ho2 127.9(3) . .
C24 N3 Ho2 114.8(3) . .
C25 N4 C20 118.8(5) . .
C31 N5 C39 117.9(4) . .
C31 N5 Ho2 128.1(4) . .
C39 N5 Ho2 113.0(3) . .
C40 N6 C35 118.3(5) . .
N1 C1 C2 122.0(6) . .
N1 C1 H1A 119.0 . .
C2 C1 H1A 119.0 . .
C3 C2 C1 120.3(6) . .
C3 C2 H2A 119.9 . .
C1 C2 H2A 119.9 . .
C2 C3 C4 120.1(6) . .
C2 C3 H3A 120.0 . .
C4 C3 H3A 120.0 . .
C3 C4 C5 123.1(6) . .
C3 C4 C9 117.7(6) . .
C5 C4 C9 119.2(6) . .
C6 C5 N2 123.9(6) . .
C6 C5 C4 118.6(6) . .
N2 C5 C4 117.2(6) . .
C5 C6 C7 121.5(6) . .
C5 C6 H6A 119.3 . .
C7 C6 H6A 119.3 . .
C8 C7 C6 121.2(6) . .
C8 C7 H7A 119.4 . .
C6 C7 H7A 119.4 . .
C7 C8 O1 123.1(5) . .
C7 C8 C9 119.1(5) . .
O1 C8 C9 117.8(5) . .
N1 C9 C4 123.7(5) . .
N1 C9 C8 116.3(4) . .
C4 C9 C8 120.0(5) . .
N2 C10 C11 121.8(7) . .
N2 C10 H10A 119.1 . .
C11 C10 H10A 119.1 . .
C12 C11 C10 128.9(8) . .
C12 C11 S1 111.9(6) . .
C10 C11 S1 119.0(6) . .
C11 C12 C13 113.4(8) . .
C11 C12 C15 126.5(7) . .
C13 C12 C15 120.1(8) . .
C14 C13 C12 110.7(8) . .
C14 C13 H13A 124.6 . .
C12 C13 H13A 124.6 . .
C13 C14 S1 113.9(6) . .
C13 C14 H14 123.0 . .
S1 C14 H14 123.0 . .
C12 C15 H15A 109.5 . .
C12 C15 H15B 109.5 . .
H15A C15 H15B 109.5 . .
C12 C15 H15C 109.5 . .
H15A C15 H15C 109.5 . .
H15B C15 H15C 109.5 . .
N3 C16 C17 124.2(5) . .
N3 C16 H16A 117.9 . .
C17 C16 H16A 117.9 . .
C18 C17 C16 119.0(5) . .
C18 C17 H17A 120.5 . .
C16 C17 H17A 120.5 . .
C17 C18 C19 119.6(5) . .
C17 C18 H18A 120.2 . .
C19 C18 H18A 120.2 . .
C18 C19 C24 117.4(5) . .
C18 C19 C20 123.1(5) . .
C24 C19 C20 119.4(5) . .
C21 C20 N4 126.1(5) . .
C21 C20 C19 117.8(5) . .
N4 C20 C19 116.0(5) . .
C20 C21 C22 123.1(5) . .
C20 C21 H21A 118.4 . .
C22 C21 H21A 118.4 . .
C23 C22 C21 121.2(5) . .
C23 C22 H22A 119.4 . .
C21 C22 H22A 119.4 . .
O2 C23 C22 124.0(5) . .
O2 C23 C24 118.3(4) . .
C22 C23 C24 117.7(4) . .
N3 C24 C19 122.4(4) . .
N3 C24 C23 116.9(4) . .
C19 C24 C23 120.7(5) . .
N4 C25 C26 122.3(6) . .
N4 C25 H25A 118.9 . .
C26 C25 H25A 118.9 . .
C27 C26 C25 126.8(6) . .
C27 C26 S2 111.9(5) . .
C25 C26 S2 121.3(5) . .
C26 C27 C28 110.3(7) . .
C26 C27 C30 125.6(6) . .
C28 C27 C30 124.2(6) . .
C29 C28 C27 114.7(7) . .
C29 C28 H28A 122.6 . .
C27 C28 H28A 122.6 . .
C28 C29 S2 111.5(5) . .
C28 C29 H29 124.2 . .
S2 C29 H29 124.2 . .
C27 C30 H30A 109.5 . .
C27 C30 H30B 109.5 . .
H30A C30 H30B 109.5 . .
C27 C30 H30C 109.5 . .
H30A C30 H30C 109.5 . .
H30B C30 H30C 109.5 . .
N5 C31 C32 123.9(5) . .
N5 C31 H31A 118.1 . .
C32 C31 H31A 118.1 . .
C33 C32 C31 119.1(6) . .
C33 C32 H32A 120.5 . .
C31 C32 H32A 120.5 . .
C32 C33 C34 119.8(5) . .
C32 C33 H33A 120.1 . .
C34 C33 H33A 120.1 . .
C33 C34 C35 123.3(5) . .
C33 C34 C39 117.2(5) . .
C35 C34 C39 119.5(5) . .
C36 C35 C34 119.3(4) . .
C36 C35 N6 123.5(5) . .
C34 C35 N6 117.0(5) . .
C35 C36 C37 121.3(5) . .
C35 C36 H36A 119.4 . .
C37 C36 H36A 119.4 . .
C38 C37 C36 121.3(5) . .
C38 C37 H37A 119.3 . .
C36 C37 H37A 119.3 . .
O3 C38 C37 123.5(5) . .
O3 C38 C39 118.5(4) . .
C37 C38 C39 118.0(4) . .
N5 C39 C34 122.1(5) . .
N5 C39 C38 117.4(4) . .
C34 C39 C38 120.4(5) . .
N6 C40 C41 121.7(6) . .
N6 C40 C41' 118.1(8) . .
N6 C40 H40A 119.2 . .
C41 C40 H40A 119.2 . .
C44 S3 C41 91.6(4) . .
C42 C41 C40 128.7(8) . .
C42 C41 S3 110.7(7) . .
C40 C41 S3 120.5(6) . .
C41 C42 C43 113.7(10) . .
C41 C42 C45 123.5(11) . .
C43 C42 C45 122.8(10) . .
C44 C43 C42 110.2(10) . .
C44 C43 H43 124.9 . .
C42 C43 H43 124.9 . .
C43 C44 S3 113.8(8) . .
C43 C44 H44 123.1 . .
S3 C44 H44 123.1 . .
C42 C45 H45A 109.5 . .
C42 C45 H45B 109.5 . .
H45A C45 H45B 109.5 . .
C42 C45 H45C 109.5 . .
H45A C45 H45C 109.5 . .
H45B C45 H45C 109.5 . .
C44' S3' C41' 79.8(14) . .
C42' C41' C40 127.3(14) . .
C42' C41' S3' 120.5(12) . .
C40 C41' S3' 111.9(10) . .
C41' C42' C43' 109.5(18) . .
C41' C42' C45' 132(2) . .
C43' C42' C45' 119(2) . .
C44' C43' C42' 103(3) . .
C44' C43' H43' 128.5 . .
C42' C43' H43' 128.5 . .
C43' C44' S3' 127(3) . .
C43' C44' H44' 116.4 . .
S3' C44' H44' 116.4 . .
C42' C45' H45D 109.5 . .
C42' C45' H45E 109.5 . .
H45D C45' H45E 109.5 . .
C42' C45' H45F 109.5 . .
H45D C45' H45F 109.5 . .
H45E C45' H45F 109.5 . .
C47 C46 C51 120.0 . .
C47 C46 H46 120.0 . .
C51 C46 H46 120.0 . .
C46 C47 C48 120.0 . .
C46 C47 H47 120.0 . .
C48 C47 H47 120.0 . .
C49 C48 C47 120.0 . .
C49 C48 H48 120.0 . .
C47 C48 H48 120.0 . .
C50 C49 C48 120.0 . .
C50 C49 H49 120.0 . .
C48 C49 H49 120.0 . .
C49 C50 C51 120.0 . .
C49 C50 H50 120.0 . .
C51 C50 H50 120.0 . .
C50 C51 C46 120.0 . .
C50 C51 C52 128.3(6) . .
C46 C51 C52 111.6(6) . .
C47' C46' C51' 120.0 . .
C47' C46' H46' 120.0 . .
C51' C46' H46' 120.0 . .
C46' C47' C48' 120.0 . .
C46' C47' H47' 120.0 . .
C48' C47' H47' 120.0 . .
C49' C48' C47' 120.0 . .
C49' C48' H48' 120.0 . .
C47' C48' H48' 120.0 . .
C50' C49' C48' 120.0 . .
C50' C49' H49' 120.0 . .
C48' C49' H49' 120.0 . .
C49' C50' C51' 120.0 . .
C49' C50' H50' 120.0 . .
C51' C50' H50' 120.0 . .
C50' C51' C46' 120.0 . .
C50' C51' C52 114.6(7) . .
C46' C51' C52 125.4(7) . .
O4 C52 C53 123.3(5) . .
O4 C52 C51 126.4(7) . .
C53 C52 C51 110.2(7) . .
O4 C52 C51' 106.3(7) . .
C53 C52 C51' 130.3(8) . .
C54 C53 C52 123.7(5) . .
C54 C53 H53A 118.2 . .
C52 C53 H53A 118.2 . .
O5 C54 C53 123.8(5) . .
O5 C54 C55 118.9(6) . .
C53 C54 C55 116.7(6) . .
O5 C54 C55' 111.4(8) . .
C53 C54 C55' 124.4(8) . .
C56 C55 C60 120.0 . .
C56 C55 C54 121.4(6) . .
C60 C55 C54 118.5(6) . .
C57 C56 C55 120.0 . .
C57 C56 H56 120.0 . .
C55 C56 H56 120.0 . .
C56 C57 C58 120.0 . .
C56 C57 H57 120.0 . .
C58 C57 H57 120.0 . .
C57 C58 C59 120.0 . .
C57 C58 H58 120.0 . .
C59 C58 H58 120.0 . .
C60 C59 C58 120.0 . .
C60 C59 H59 120.0 . .
C58 C59 H59 120.0 . .
C59 C60 C55 120.0 . .
C59 C60 H60 120.0 . .
C55 C60 H60 120.0 . .
C56' C55' C60' 120.0 . .
C56' C55' C54 124.0(9) . .
C60' C55' C54 115.8(9) . .
C55' C56' C57' 120.0 . .
C55' C56' H56' 120.0 . .
C57' C56' H56' 120.0 . .
C58' C57' C56' 120.0 . .
C58' C57' H57' 120.0 . .
C56' C57' H57' 120.0 . .
C57' C58' C59' 120.0 . .
C57' C58' H58' 120.0 . .
C59' C58' H58' 120.0 . .
C58' C59' C60' 120.0 . .
C58' C59' H59' 120.0 . .
C60' C59' H59' 120.0 . .
C59' C60' C55' 120.0 . .
C59' C60' H60' 120.0 . .
C55' C60' H60' 120.0 . .
C62 C61 C66 121.1(5) . .
C62 C61 H61A 119.4 . .
C66 C61 H61A 119.4 . .
C63 C62 C61 119.6(6) . .
C63 C62 H62A 120.2 . .
C61 C62 H62A 120.2 . .
C64 C63 C62 119.9(5) . .
C64 C63 H63A 120.0 . .
C62 C63 H63A 120.0 . .
C65 C64 C63 120.1(5) . .
C65 C64 H64A 119.9 . .
C63 C64 H64A 119.9 . .
C64 C65 C66 121.4(6) . .
C64 C65 H65A 119.3 . .
C66 C65 H65A 119.3 . .
C61 C66 C65 117.8(5) . .
C61 C66 C67 119.8(5) . .
C65 C66 C67 122.5(5) . .
O6 C67 C68 123.6(5) . .
O6 C67 C66 116.1(5) . .
C68 C67 C66 120.3(5) . .
C67 C68 C69 126.4(5) . .
C67 C68 H68A 116.8 . .
C69 C68 H68A 116.8 . .
O7 C69 C68 123.1(5) . .
O7 C69 C70 116.7(9) . .
C68 C69 C70 120.1(9) . .
O7 C69 C70' 117.3(9) . .
C68 C69 C70' 119.5(10) . .
C71 C70 C75 120.0 . .
C71 C70 C69 120.1(13) . .
C75 C70 C69 119.8(13) . .
C72 C71 C70 120.0 . .
C72 C71 H71 120.0 . .
C70 C71 H71 120.0 . .
C73 C72 C71 120.0 . .
C73 C72 H72 120.0 . .
C71 C72 H72 120.0 . .
C72 C73 C74 120.0 . .
C72 C73 H73 120.0 . .
C74 C73 H73 120.0 . .
C75 C74 C73 120.0 . .
C75 C74 H74 120.0 . .
C73 C74 H74 120.0 . .
C74 C75 C70 120.0 . .
C74 C75 H75 120.0 . .
C70 C75 H75 120.0 . .
C71' C70' C75' 120.0 . .
C71' C70' C69 119.6(13) . .
C75' C70' C69 120.4(13) . .
C72' C71' C70' 120.0 . .
C72' C71' H71' 120.0 . .
C70' C71' H71' 120.0 . .
C73' C72' C71' 120.0 . .
C73' C72' H72' 120.0 . .
C71' C72' H72' 120.0 . .
C72' C73' C74' 120.0 . .
C72' C73' H73' 120.0 . .
C74' C73' H73' 120.0 . .
C73' C74' C75' 120.0 . .
C73' C74' H74' 120.0 . .
C75' C74' H74' 120.0 . .
C74' C75' C70' 120.0 . .
C74' C75' H75' 120.0 . .
C70' C75' H75' 120.0 . .
N7 C76 C77 168.7(15) . .
C76 C77 H77A 109.5 . .
C76 C77 H77B 109.5 . .
H77A C77 H77B 109.5 . .
C76 C77 H77C 109.5 . .
H77A C77 H77C 109.5 . .
H77B C77 H77C 109.5 . .
N8 C78 C79 178.0(12) . .
C78 C79 H79A 109.5 . .
C78 C79 H79B 109.5 . .
H79A C79 H79B 109.5 . .
C78 C79 H79C 109.5 . .
H79A C79 H79C 109.5 . .
H79B C79 H79C 109.5 . .

loop_
_geom_bond_atom_site_label_1
_geom_bond_atom_site_label_2
_geom_bond_distance
_geom_bond_site_symmetry_2
Ho1 O4 2.311(4) .
Ho1 O5 2.321(3) .
Ho1 O8 2.321(3) 2_665
Ho1 O1 2.349(3) .
Ho1 O8 2.367(3) .
Ho1 O3 2.378(3) .
Ho1 O2 2.394(3) .
Ho1 N1 2.506(4) .
Ho1 Ho2 3.5505(4) .
Ho1 Ho1 3.7979(5) 2_665
Ho1 Ho2 3.8619(4) 2_665
Ho2 O7 2.282(3) .
Ho2 O6 2.321(3) .
Ho2 O8 2.328(3) .
Ho2 O3 2.339(3) .
Ho2 O2 2.345(3) .
Ho2 O1 2.437(3) 2_665
Ho2 N5 2.510(4) .
Ho2 N3 2.553(4) .
Ho2 Ho1 3.8619(4) 2_665
S1 C14 1.709(9) .
S1 C11 1.717(8) .
S2 C29 1.701(7) .
S2 C26 1.718(7) .
O1 C8 1.389(6) .
O1 Ho2 2.437(3) 2_665
O2 C23 1.333(6) .
O3 C38 1.332(5) .
O4 C52 1.277(7) .
O5 C54 1.259(6) .
O6 C67 1.277(6) .
O7 C69 1.292(6) .
O8 Ho1 2.321(3) 2_665
O8 H8 1.0000 .
N1 C9 1.339(7) .
N1 C1 1.360(7) .
N2 C10 1.255(9) .
N2 C5 1.421(8) .
N3 C16 1.322(6) .
N3 C24 1.375(6) .
N4 C25 1.271(8) .
N4 C20 1.427(6) .
N5 C31 1.314(7) .
N5 C39 1.371(6) .
N6 C40 1.265(7) .
N6 C35 1.421(6) .
C1 C2 1.419(8) .
C1 H1A 0.9500 .
C2 C3 1.329(9) .
C2 H2A 0.9500 .
C3 C4 1.372(9) .
C3 H3A 0.9500 .
C4 C5 1.428(9) .
C4 C9 1.428(7) .
C5 C6 1.391(9) .
C6 C7 1.420(8) .
C6 H6A 0.9500 .
C7 C8 1.352(8) .
C7 H7A 0.9500 .
C8 C9 1.445(8) .
C10 C11 1.462(9) .
C10 H10A 0.9500 .
C11 C12 1.374(11) .
C12 C13 1.393(10) .
C12 C15 1.471(13) .
C13 C14 1.368(12) .
C13 H13A 0.9500 .
C14 H14 0.9500 .
C15 H15A 0.9800 .
C15 H15B 0.9800 .
C15 H15C 0.9800 .
C16 C17 1.404(7) .
C16 H16A 0.9500 .
C17 C18 1.361(8) .
C17 H17A 0.9500 .
C18 C19 1.416(8) .
C18 H18A 0.9500 .
C19 C24 1.420(7) .
C19 C20 1.437(7) .
C20 C21 1.358(8) .
C21 C22 1.397(7) .
C21 H21A 0.9500 .
C22 C23 1.381(7) .
C22 H22A 0.9500 .
C23 C24 1.427(7) .
C25 C26 1.456(8) .
C25 H25A 0.9500 .
C26 C27 1.377(9) .
C27 C28 1.412(9) .
C27 C30 1.518(10) .
C28 C29 1.340(11) .
C28 H28A 0.9500 .
C29 H29 0.9500 .
C30 H30A 0.9800 .
C30 H30B 0.9800 .
C30 H30C 0.9800 .
C31 C32 1.398(8) .
C31 H31A 0.9500 .
C32 C33 1.360(8) .
C32 H32A 0.9500 .
C33 C34 1.410(8) .
C33 H33A 0.9500 .
C34 C35 1.415(7) .
C34 C39 1.420(7) .
C35 C36 1.375(8) .
C36 C37 1.406(7) .
C36 H36A 0.9500 .
C37 C38 1.388(7) .
C37 H37A 0.9500 .
C38 C39 1.427(7) .
C40 C41 1.470(7) .
C40 C41' 1.513(10) .
C40 H40A 0.9500 .
S3 C44 1.695(7) .
S3 C41 1.700(7) .
C41 C42 1.351(9) .
C42 C43 1.429(9) .
C42 C45 1.509(9) .
C43 C44 1.333(9) .
C43 H43 0.9500 .
C44 H44 0.9500 .
C45 H45A 0.9800 .
C45 H45B 0.9800 .
C45 H45C 0.9800 .
S3' C44' 1.713(10) .
S3' C41' 1.741(10) .
C41' C42' 1.368(10) .
C42' C43' 1.457(10) .
C42' C45' 1.499(10) .
C43' C44' 1.345(10) .
C43' H43' 0.9500 .
C44' H44' 0.9500 .
C45' H45D 0.9800 .
C45' H45E 0.9800 .
C45' H45F 0.9800 .
C46 C47 1.3900 .
C46 C51 1.3900 .
C46 H46 0.9500 .
C47 C48 1.3900 .
C47 H47 0.9500 .
C48 C49 1.3900 .
C48 H48 0.9500 .
C49 C50 1.3900 .
C49 H49 0.9500 .
C50 C51 1.3900 .
C50 H50 0.9500 .
C51 C52 1.502(6) .
C46' C47' 1.3900 .
C46' C51' 1.3900 .
C46' H46' 0.9500 .
C47' C48' 1.3900 .
C47' H47' 0.9500 .
C48' C49' 1.3900 .
C48' H48' 0.9500 .
C49' C50' 1.3900 .
C49' H49' 0.9500 .
C50' C51' 1.3900 .
C50' H50' 0.9500 .
C51' C52 1.554(7) .
C52 C53 1.397(10) .
C53 C54 1.380(9) .
C53 H53A 0.9500 .
C54 C55 1.482(7) .
C54 C55' 1.576(8) .
C55 C56 1.3900 .
C55 C60 1.3900 .
C56 C57 1.3900 .
C56 H56 0.9500 .
C57 C58 1.3900 .
C57 H57 0.9500 .
C58 C59 1.3900 .
C58 H58 0.9500 .
C59 C60 1.3900 .
C59 H59 0.9500 .
C60 H60 0.9500 .
C55' C56' 1.3900 .
C55' C60' 1.3900 .
C56' C57' 1.3900 .
C56' H56' 0.9500 .
C57' C58' 1.3900 .
C57' H57' 0.9500 .
C58' C59' 1.3900 .
C58' H58' 0.9500 .
C59' C60' 1.3900 .
C59' H59' 0.9500 .
C60' H60' 0.9500 .
C61 C62 1.389(7) .
C61 C66 1.392(8) .
C61 H61A 0.9500 .
C62 C63 1.383(8) .
C62 H62A 0.9500 .
C63 C64 1.378(9) .
C63 H63A 0.9500 .
C64 C65 1.374(8) .
C64 H64A 0.9500 .
C65 C66 1.393(7) .
C65 H65A 0.9500 .
C66 C67 1.502(7) .
C67 C68 1.379(8) .
C68 C69 1.398(8) .
C68 H68A 0.9500 .
C69 C70 1.507(8) .
C69 C70' 1.512(8) .
C70 C71 1.3900 .
C70 C75 1.3900 .
C71 C72 1.3900 .
C71 H71 0.9500 .
C72 C73 1.3900 .
C72 H72 0.9500 .
C73 C74 1.3900 .
C73 H73 0.9500 .
C74 C75 1.3900 .
C74 H74 0.9500 .
C75 H75 0.9500 .
C70' C71' 1.3900 .
C70' C75' 1.3900 .
C71' C72' 1.3900 .
C71' H71' 0.9500 .
C72' C73' 1.3900 .
C72' H72' 0.9500 .
C73' C74' 1.3900 .
C73' H73' 0.9500 .
C74' C75' 1.3900 .
C74' H74' 0.9500 .
C75' H75' 0.9500 .
N7 C76 1.076(12) .
N8 C78 1.095(10) .
C76 C77 1.369(12) .
C77 H77A 0.9800 .
C77 H77B 0.9800 .
C77 H77C 0.9800 .
C78 C79 1.461(14) .
C79 H79A 0.9800 .
C79 H79B 0.9800 .
C79 H79C 0.9800 .

loop_
_geom_torsion_atom_site_label_1
_geom_torsion_atom_site_label_2
_geom_torsion_atom_site_label_3
_geom_torsion_atom_site_label_4
_geom_torsion
_geom_torsion_site_symmetry_1
C9 N1 C1 C2 2.1(8) .
Ho1 N1 C1 C2 164.2(4) .
N1 C1 C2 C3 -0.7(10) .
C1 C2 C3 C4 -0.3(11) .
C2 C3 C4 C5 -179.1(7) .
C2 C3 C4 C9 -0.1(10) .
C10 N2 C5 C6 25.7(12) .
C10 N2 C5 C4 -160.2(8) .
C3 C4 C5 C6 174.7(7) .
C9 C4 C5 C6 -4.3(10) .
C3 C4 C5 N2 0.2(11) .
C9 C4 C5 N2 -178.8(6) .
N2 C5 C6 C7 179.5(7) .
C4 C5 C6 C7 5.4(11) .
C5 C6 C7 C8 -1.4(11) .
C6 C7 C8 O1 174.3(5) .
C6 C7 C8 C9 -3.8(9) .
Ho1 O1 C8 C7 157.8(5) .
Ho2 O1 C8 C7 -58.9(7) 2_665
Ho1 O1 C8 C9 -24.1(6) .
Ho2 O1 C8 C9 119.2(4) 2_665
C1 N1 C9 C4 -2.7(8) .
Ho1 N1 C9 C4 -166.8(4) .
C1 N1 C9 C8 178.7(5) .
Ho1 N1 C9 C8 14.6(6) .
C3 C4 C9 N1 1.7(9) .
C5 C4 C9 N1 -179.3(6) .
C3 C4 C9 C8 -179.7(6) .
C5 C4 C9 C8 -0.7(9) .
C7 C8 C9 N1 -176.6(5) .
O1 C8 C9 N1 5.2(7) .
C7 C8 C9 C4 4.7(9) .
O1 C8 C9 C4 -173.4(5) .
C5 N2 C10 C11 -176.2(8) .
N2 C10 C11 C12 179.1(9) .
N2 C10 C11 S1 5.1(12) .
C14 S1 C11 C12 -0.3(8) .
C14 S1 C11 C10 174.7(8) .
C10 C11 C12 C13 -173.6(9) .
S1 C11 C12 C13 0.7(10) .
C10 C11 C12 C15 7.6(17) .
S1 C11 C12 C15 -178.1(9) .
C11 C12 C13 C14 -0.9(12) .
C15 C12 C13 C14 178.0(10) .
C12 C13 C14 S1 0.6(12) .
C11 S1 C14 C13 -0.2(9) .
C24 N3 C16 C17 -1.3(8) .
Ho2 N3 C16 C17 -179.7(4) .
N3 C16 C17 C18 2.0(9) .
C16 C17 C18 C19 0.1(9) .
C17 C18 C19 C24 -2.6(8) .
C17 C18 C19 C20 178.1(5) .
C25 N4 C20 C21 -10.3(9) .
C25 N4 C20 C19 172.8(5) .
C18 C19 C20 C21 -179.0(5) .
C24 C19 C20 C21 1.7(8) .
C18 C19 C20 N4 -1.9(8) .
C24 C19 C20 N4 178.9(4) .
N4 C20 C21 C22 179.8(5) .
C19 C20 C21 C22 -3.3(9) .
C20 C21 C22 C23 0.9(9) .
Ho2 O2 C23 C22 -169.5(4) .
Ho1 O2 C23 C22 34.2(7) .
Ho2 O2 C23 C24 9.7(6) .
Ho1 O2 C23 C24 -146.6(4) .
C21 C22 C23 O2 -177.8(5) .
C21 C22 C23 C24 3.0(8) .
C16 N3 C24 C19 -1.5(7) .
Ho2 N3 C24 C19 177.1(4) .
C16 N3 C24 C23 179.1(4) .
Ho2 N3 C24 C23 -2.3(5) .
C18 C19 C24 N3 3.5(7) .
C20 C19 C24 N3 -177.3(5) .
C18 C19 C24 C23 -177.1(5) .
C20 C19 C24 C23 2.1(7) .
O2 C23 C24 N3 -4.2(7) .
C22 C23 C24 N3 175.0(5) .
O2 C23 C24 C19 176.3(4) .
C22 C23 C24 C19 -4.4(7) .
C20 N4 C25 C26 177.6(5) .
N4 C25 C26 C27 -169.1(6) .
N4 C25 C26 S2 12.0(9) .
C29 S2 C26 C27 1.2(5) .
C29 S2 C26 C25 -179.7(5) .
C25 C26 C27 C28 179.7(6) .
S2 C26 C27 C28 -1.3(7) .
C25 C26 C27 C30 -0.3(11) .
S2 C26 C27 C30 178.7(6) .
C26 C27 C28 C29 0.8(9) .
C30 C27 C28 C29 -179.3(7) .
C27 C28 C29 S2 0.1(8) .
C26 S2 C29 C28 -0.7(6) .
C39 N5 C31 C32 0.5(9) .
Ho2 N5 C31 C32 168.6(5) .
N5 C31 C32 C33 -2.6(10) .
C31 C32 C33 C34 2.4(10) .
C32 C33 C34 C35 -179.5(6) .
C32 C33 C34 C39 -0.4(9) .
C33 C34 C35 C36 -177.3(5) .
C39 C34 C35 C36 3.6(8) .
C33 C34 C35 N6 -2.2(8) .
C39 C34 C35 N6 178.7(5) .
C40 N6 C35 C36 -35.1(9) .
C40 N6 C35 C34 150.0(6) .
C34 C35 C36 C37 -0.8(8) .
N6 C35 C36 C37 -175.6(5) .
C35 C36 C37 C38 -1.4(8) .
Ho2 O3 C38 C37 163.2(4) .
Ho1 O3 C38 C37 -1.7(8) .
Ho2 O3 C38 C39 -18.2(5) .
Ho1 O3 C38 C39 176.8(3) .
C36 C37 C38 O3 179.3(5) .
C36 C37 C38 C39 0.7(8) .
C31 N5 C39 C34 1.7(8) .
Ho2 N5 C39 C34 -168.1(4) .
C31 N5 C39 C38 -176.7(5) .
Ho2 N5 C39 C38 13.5(5) .
C33 C34 C39 N5 -1.7(8) .
C35 C34 C39 N5 177.5(5) .
C33 C34 C39 C38 176.6(5) .
C35 C34 C39 C38 -4.2(8) .
O3 C38 C39 N5 1.8(7) .
C37 C38 C39 N5 -179.6(5) .
O3 C38 C39 C34 -176.6(4) .
C37 C38 C39 C34 2.1(7) .
C35 N6 C40 C41 171.5(6) .
C35 N6 C40 C41' -172.0(10) .
N6 C40 C41 C42 -179.4(5) .
N6 C40 C41 S3 1.1(10) .
C44 S3 C41 C42 0.5(3) .
C44 S3 C41 C40 -179.9(7) .
C40 C41 C42 C43 -179.9(8) .
S3 C41 C42 C43 -0.3(2) .
C40 C41 C42 C45 -0.1(8) .
S3 C41 C42 C45 179.5(3) .
C41 C42 C43 C44 -0.1(3) .
C45 C42 C43 C44 -179.9(4) .
C42 C43 C44 S3 0.4(4) .
C41 S3 C44 C43 -0.5(4) .
N6 C40 C41' C42' 12.0(17) .
N6 C40 C41' S3' -162.3(8) .
C44' S3' C41' C42' -0.1(3) .
C44' S3' C41' C40 174.6(18) .
C40 C41' C42' C43' -174(2) .
S3' C41' C42' C43' 0.0(2) .
C40 C41' C42' C45' 6(2) .
S3' C41' C42' C45' 180.0(4) .
C41' C42' C43' C44' 0.1(2) .
C45' C42' C43' C44' -179.9(3) .
C42' C43' C44' S3' -0.2(5) .
C41' S3' C44' C43' 0.2(5) .
C51 C46 C47 C48 0.0 .
C46 C47 C48 C49 0.0 .
C47 C48 C49 C50 0.0 .
C48 C49 C50 C51 0.0 .
C49 C50 C51 C46 0.0 .
C49 C50 C51 C52 -177.1(10) .
C47 C46 C51 C50 0.0 .
C47 C46 C51 C52 177.6(9) .
C51' C46' C47' C48' 0.0 .
C46' C47' C48' C49' 0.0 .
C47' C48' C49' C50' 0.0 .
C48' C49' C50' C51' 0.0 .
C49' C50' C51' C46' 0.0 .
C49' C50' C51' C52 -179.1(11) .
C47' C46' C51' C50' 0.0 .
C47' C46' C51' C52 179.0(12) .
Ho1 O4 C52 C53 20.0(9) .
Ho1 O4 C52 C51 -159.4(6) .
Ho1 O4 C52 C51' -162.6(6) .
C50 C51 C52 O4 155.7(6) .
C46 C51 C52 O4 -21.6(10) .
C50 C51 C52 C53 -23.8(10) .
C46 C51 C52 C53 158.9(6) .
C50' C51' C52 O4 155.6(7) .
C46' C51' C52 O4 -23.4(10) .
C50' C51' C52 C53 -27.3(13) .
C46' C51' C52 C53 153.7(8) .
O4 C52 C53 C54 5.2(11) .
C51 C52 C53 C54 -175.3(8) .
C51' C52 C53 C54 -171.5(9) .
Ho1 O5 C54 C53 -16.9(10) .
Ho1 O5 C54 C55 172.1(5) .
Ho1 O5 C54 C55' 155.7(7) .
C52 C53 C54 O5 -6.8(11) .
C52 C53 C54 C55 164.4(7) .
C52 C53 C54 C55' -178.4(9) .
O5 C54 C55 C56 -163.5(6) .
C53 C54 C55 C56 24.9(11) .
O5 C54 C55 C60 13.4(10) .
C53 C54 C55 C60 -158.3(7) .
C60 C55 C56 C57 0.0 .
C54 C55 C56 C57 176.8(9) .
C55 C56 C57 C58 0.0 .
C56 C57 C58 C59 0.0 .
C57 C58 C59 C60 0.0 .
C58 C59 C60 C55 0.0 .
C56 C55 C60 C59 0.0 .
C54 C55 C60 C59 -176.9(9) .
O5 C54 C55' C56' -129.0(11) .
C53 C54 C55' C56' 43.5(16) .
O5 C54 C55' C60' 56.1(10) .
C53 C54 C55' C60' -131.3(9) .
C60' C55' C56' C57' 0.0 .
C54 C55' C56' C57' -174.7(15) .
C55' C56' C57' C58' 0.0 .
C56' C57' C58' C59' 0.0 .
C57' C58' C59' C60' 0.0 .
C58' C59' C60' C55' 0.0 .
C56' C55' C60' C59' 0.0 .
C54 C55' C60' C59' 175.1(14) .
C66 C61 C62 C63 -0.2(9) .
C61 C62 C63 C64 -1.1(9) .
C62 C63 C64 C65 2.0(9) .
C63 C64 C65 C66 -1.6(9) .
C62 C61 C66 C65 0.7(8) .
C62 C61 C66 C67 -178.7(5) .
C64 C65 C66 C61 0.2(9) .
C64 C65 C66 C67 179.6(5) .
Ho2 O6 C67 C68 -4.6(8) .
Ho2 O6 C67 C66 175.8(3) .
C61 C66 C67 O6 9.4(7) .
C65 C66 C67 O6 -170.0(5) .
C61 C66 C67 C68 -170.3(5) .
C65 C66 C67 C68 10.4(8) .
O6 C67 C68 C69 0.8(9) .
C66 C67 C68 C69 -179.6(5) .
Ho2 O7 C69 C68 10.5(9) .
Ho2 O7 C69 C70 -172.1(7) .
Ho2 O7 C69 C70' -165.9(7) .
C67 C68 C69 O7 -3.6(10) .
C67 C68 C69 C70 179.1(9) .
C67 C68 C69 C70' 172.8(8) .
O7 C69 C70 C71 1.7(12) .
C68 C69 C70 C71 179.1(7) .
O7 C69 C70 C75 177.2(7) .
C68 C69 C70 C75 -5.3(13) .
C75 C70 C71 C72 0.0 .
C69 C70 C71 C72 175.5(13) .
C70 C71 C72 C73 0.0 .
C71 C72 C73 C74 0.0 .
C72 C73 C74 C75 0.0 .
C73 C74 C75 C70 0.0 .
C71 C70 C75 C74 0.0 .
C69 C70 C75 C74 -175.5(13) .
O7 C69 C70' C71' -30.9(12) .
C68 C69 C70' C71' 152.5(8) .
O7 C69 C70' C75' 148.3(8) .
C68 C69 C70' C75' -28.3(13) .
C75' C70' C71' C72' 0.0 .
C69 C70' C71' C72' 179.2(14) .
C70' C71' C72' C73' 0.0 .
C71' C72' C73' C74' 0.0 .
C72' C73' C74' C75' 0.0 .
C73' C74' C75' C70' 0.0 .
C71' C70' C75' C74' 0.0 .
C69 C70' C75' C74' -179.2(14) .
